data_7024812
loop_
_publ_author_name
'Panda, Manas K.'
'Shaikh, Mobin M.'
'Ghosh, Prasenjit'

_publ_section_title
;
 Controlled oxidation of organic sulfides to sulfoxides under ambient
 conditions by a series of titanium isopropoxide complexes using
 environmentally benign H2O2 as an oxidant.
;
_journal_issue 9
_journal_name_full 'Dalton transactions (Cambridge, England : 2003)'
_journal_page_first 2428
_journal_page_last 2440
_journal_paper_doi 10.1039/b921720g
_journal_volume 39
_journal_year 2010
_chemical_formula_sum 'C19 H20 Cl2 N O4 Ti0.5'
_chemical_formula_weight 421.21
_chemical_name_systematic
;
?
;
_space_group_IT_number 167
_symmetry_cell_setting trigonal
_symmetry_space_group_name_Hall '-R 3 2"c'
_symmetry_space_group_name_H-M 'R -3 c :H'
_atom_sites_solution_hydrogens geom
_atom_sites_solution_primary direct
_atom_sites_solution_secondary difmap
_audit_creation_method SHELXL-97
_cell_angle_alpha 90.00
_cell_angle_beta 90.00
_cell_angle_gamma 120.00
_cell_formula_units_Z 36
_cell_length_a 25.514(4)
_cell_length_b 25.514(2)
_cell_length_c 30.429(2)
_cell_measurement_reflns_used 8490
_cell_measurement_temperature 150(2)
_cell_measurement_theta_max 32.5836
_cell_measurement_theta_min 3.1622
_cell_volume 17154(3)
_computing_cell_refinement 'CrysAlis RED, Oxford Diffraction Ltd.,'
_computing_data_collection 'CrysAlis CCD, Oxford Diffraction Ltd.,'
_computing_data_reduction 'CrysAlis RED, Oxford Diffraction Ltd.,'
_computing_molecular_graphics Ortep3
_computing_publication_material Shelx97
_computing_structure_refinement 'SHELXL-97 (Sheldrick, 1997)'
_computing_structure_solution 'SHELXS-97 (Sheldrick, 1997)'
_diffrn_ambient_temperature 150(2)
_diffrn_detector_area_resol_mean 15.9948
_diffrn_measured_fraction_theta_full 0.998
_diffrn_measured_fraction_theta_max 0.998
_diffrn_measurement_device_type 'OXFORD DIFFRACTION XCALIBUR-S'
_diffrn_measurement_method \w/q-scan
_diffrn_radiation_monochromator graphite
_diffrn_radiation_source 'Enhance (Mo) X-ray Source'
_diffrn_radiation_type MoK\a
_diffrn_radiation_wavelength 0.71073
_diffrn_reflns_av_R_equivalents 0.2281
_diffrn_reflns_av_sigmaI/netI 0.0708
_diffrn_reflns_limit_h_max 30
_diffrn_reflns_limit_h_min -30
_diffrn_reflns_limit_k_max 29
_diffrn_reflns_limit_k_min -30
_diffrn_reflns_limit_l_max 36
_diffrn_reflns_limit_l_min -36
_diffrn_reflns_number 44655
_diffrn_reflns_theta_full 25.00
_diffrn_reflns_theta_max 25.00
_diffrn_reflns_theta_min 3.19
_exptl_absorpt_coefficient_mu 0.560
_exptl_absorpt_correction_T_max 0.8868
_exptl_absorpt_correction_T_min 0.8590
_exptl_absorpt_correction_type multi-scan
_exptl_absorpt_process_details
;
CrysAlis RED, Oxford Diffraction Ltd.,
Version 1.171.32.15 (release 10-01-2008 CrysAlis171 .NET)
(compiled Jan 10 2008,16:37:18)
Empirical absorption correction using spherical harmonics,
implemented in SCALE3 ABSPACK scaling algorithm.
;
_exptl_crystal_colour yellow
_exptl_crystal_density_diffrn 1.468
_exptl_crystal_density_method 'not measured'
_exptl_crystal_description block
_exptl_crystal_F_000 7848
_exptl_crystal_size_max 0.28
_exptl_crystal_size_mid 0.26
_exptl_crystal_size_min 0.22
_refine_diff_density_max 0.693
_refine_diff_density_min -0.353
_refine_diff_density_rms 0.087
_refine_ls_extinction_method none
_refine_ls_goodness_of_fit_ref 1.127
_refine_ls_hydrogen_treatment RIDING
_refine_ls_matrix_type full
_refine_ls_number_parameters 242
_refine_ls_number_reflns 3359
_refine_ls_number_restraints 0
_refine_ls_restrained_S_all 1.127
_refine_ls_R_factor_all 0.1029
_refine_ls_R_factor_gt 0.0853
_refine_ls_shift/su_max 0.000
_refine_ls_shift/su_mean 0.000
_refine_ls_structure_factor_coef Fsqd
_refine_ls_weighting_details 'calc w=1/[\s^2^(Fo^2^)+(0.0807P)^2^+98.3064P] where P=(Fo^2^+2Fc^2^)/3'
_refine_ls_weighting_scheme calc
_refine_ls_wR_factor_gt 0.2020
_refine_ls_wR_factor_ref 0.2152
_reflns_number_gt 2857
_reflns_number_total 3359
_reflns_threshold_expression >2sigma(I)
_cod_data_source_file b921720g.txt
_cod_data_source_block pg237
_cod_depositor_comments
;
The following automatic conversions were performed:

'_symmetry_cell_setting' value 'Trigonal' changed to 'trigonal'
according to /home/saulius/struct/CIF-dictionaries/cif_core.dic
dictionary named 'cif_core.dic' version 2.4.2 from 2011-04-26.

Automatic conversion script
Id: cif_fix_values 1891 2012-01-12 08:04:46Z andrius 
;
_cod_original_sg_symbol_H-M R-3c
_cod_original_formula_sum 'C19 H20 Cl2 N O4 Ti0.50'
_cod_database_code 7024812

loop_
_symmetry_equiv_pos_as_xyz
'x, y, z'
'-y, x-y, z'
'-x+y, -x, z'
'x-y, -y, -z+1/2'
'-x, -x+y, -z+1/2'
'y, x, -z+1/2'
'x+2/3, y+1/3, z+1/3'
'-y+2/3, x-y+1/3, z+1/3'
'-x+y+2/3, -x+1/3, z+1/3'
'x-y+2/3, -y+1/3, -z+5/6'
'-x+2/3, -x+y+1/3, -z+5/6'
'y+2/3, x+1/3, -z+5/6'
'x+1/3, y+2/3, z+2/3'
'-y+1/3, x-y+2/3, z+2/3'
'-x+y+1/3, -x+2/3, z+2/3'
'x-y+1/3, -y+2/3, -z+7/6'
'-x+1/3, -x+y+2/3, -z+7/6'
'y+1/3, x+2/3, -z+7/6'
'-x, -y, -z'
'y, -x+y, -z'
'x-y, x, -z'
'-x+y, y, z-1/2'
'x, x-y, z-1/2'
'-y, -x, z-1/2'
'-x+2/3, -y+1/3, -z+1/3'
'y+2/3, -x+y+1/3, -z+1/3'
'x-y+2/3, x+1/3, -z+1/3'
'-x+y+2/3, y+1/3, z-1/6'
'x+2/3, x-y+1/3, z-1/6'
'-y+2/3, -x+1/3, z-1/6'
'-x+1/3, -y+2/3, -z+2/3'
'y+1/3, -x+y+2/3, -z+2/3'
'x-y+1/3, x+2/3, -z+2/3'
'-x+y+1/3, y+2/3, z+1/6'
'x+1/3, x-y+2/3, z+1/6'
'-y+1/3, -x+2/3, z+1/6'

loop_
_atom_site_label
_atom_site_type_symbol
_atom_site_fract_x
_atom_site_fract_y
_atom_site_fract_z
_atom_site_U_iso_or_equiv
_atom_site_adp_type
_atom_site_occupancy
_atom_site_symmetry_multiplicity
_atom_site_calc_flag
_atom_site_refinement_flags
Ti1 Ti 0.41584(5) 0.0000 0.2500 0.0469(4) Uani 1 2 d S
Cl1 Cl 0.39071(7) -0.02230(7) 0.09799(4) 0.0635(5) Uani 1 1 d .
Cl2 Cl 0.38733(7) -0.23359(7) 0.09125(4) 0.0616(4) Uani 1 1 d .
O1 O 0.41324(16) -0.02681(16) 0.19092(10) 0.0502(9) Uani 1 1 d .
O2 O 0.5682(3) -0.1721(3) 0.36479(17) 0.1084(18) Uani 1 1 d .
O3 O 0.4838(4) -0.2642(3) 0.37651(17) 0.111(2) Uani 1 1 d .
O4 O 0.4042(2) 0.0603(2) 0.23408(12) 0.0687(12) Uani 1 1 d .
N1 N 0.45653(18) -0.06379(19) 0.26151(11) 0.0439(10) Uani 1 1 d .
C1 C 0.4071(2) -0.0745(2) 0.16995(14) 0.0424(11) Uani 1 1 d .
C2 C 0.3960(2) -0.0798(2) 0.12422(14) 0.0447(12) Uani 1 1 d .
C3 C 0.3898(2) -0.1276(2) 0.10004(14) 0.0479(13) Uani 1 1 d .
H3 H 0.3819 -0.1301 0.0694 0.057 Uiso 1 1 calc R
C4 C 0.3951(2) -0.1719(2) 0.12130(14) 0.0443(12) Uani 1 1 d .
C5 C 0.4066(2) -0.1687(2) 0.16570(14) 0.0428(11) Uani 1 1 d .
H5 H 0.4109 -0.1997 0.1796 0.051 Uiso 1 1 calc R
C6 C 0.4119(2) -0.1208(2) 0.19018(14) 0.0420(11) Uani 1 1 d .
C7 C 0.4186(2) -0.1230(2) 0.23942(13) 0.0478(12) Uani 1 1 d .
H7A H 0.3777 -0.1426 0.2527 0.057 Uiso 1 1 calc R
H7B H 0.4361 -0.1492 0.2457 0.057 Uiso 1 1 calc R
C8 C 0.5190(2) -0.0329(2) 0.24433(13) 0.0455(12) Uani 1 1 d .
H8A H 0.5180 -0.0376 0.2120 0.055 Uiso 1 1 calc R
H8B H 0.5411 -0.0522 0.2568 0.055 Uiso 1 1 calc R
C9 C 0.4538(3) -0.0756(3) 0.31017(14) 0.0518(13) Uani 1 1 d .
H9A H 0.4139 -0.0835 0.3210 0.062 Uiso 1 1 calc R
H9B H 0.4849 -0.0380 0.3246 0.062 Uiso 1 1 calc R
C10 C 0.4627(3) -0.1269(3) 0.32549(15) 0.0663(17) Uani 1 1 d .
C11 C 0.4121(4) -0.1838(4) 0.3328(2) 0.097(3) Uani 1 1 d .
H11 H 0.3734 -0.1896 0.3253 0.117 Uiso 1 1 calc R
C12 C 0.4155(5) -0.2329(5) 0.3506(3) 0.122(4) Uani 1 1 d .
H12 H 0.3804 -0.2710 0.3558 0.147 Uiso 1 1 calc R
C13 C 0.4701(5) -0.2230(5) 0.3599(2) 0.091(2) Uani 1 1 d .
C14 C 0.5194(4) -0.1688(4) 0.35351(18) 0.079(2) Uani 1 1 d .
C15 C 0.5187(3) -0.1175(4) 0.33578(16) 0.0732(19) Uani 1 1 d .
H15 H 0.5545 -0.0797 0.3315 0.088 Uiso 1 1 calc R
C16 C 0.5431(5) -0.2278(5) 0.3870(2) 0.103(3) Uani 1 1 d .
H16A H 0.5660 -0.2485 0.3792 0.124 Uiso 1 1 calc R
H16B H 0.5469 -0.2205 0.4191 0.124 Uiso 1 1 calc R
C17 C 0.3741(5) 0.0920(5) 0.2372(3) 0.130(4) Uani 1 1 d .
H17 H 0.3315 0.0607 0.2297 0.156 Uiso 1 1 calc R
C18 C 0.3895(5) 0.1339(5) 0.2029(3) 0.126(3) Uani 1 1 d .
H18A H 0.3695 0.1578 0.2075 0.189 Uiso 1 1 calc R
H18B H 0.3762 0.1123 0.1748 0.189 Uiso 1 1 calc R
H18C H 0.4334 0.1609 0.2024 0.189 Uiso 1 1 calc R
C19 C 0.3684(5) 0.1094(4) 0.2794(3) 0.125(4) Uani 1 1 d .
H19A H 0.3493 0.0737 0.2985 0.187 Uiso 1 1 calc R
H19B H 0.3433 0.1285 0.2785 0.187 Uiso 1 1 calc R
H19C H 0.4086 0.1383 0.2909 0.187 Uiso 1 1 calc R

loop_
_atom_site_aniso_label
_atom_site_aniso_U_11
_atom_site_aniso_U_22
_atom_site_aniso_U_33
_atom_site_aniso_U_23
_atom_site_aniso_U_13
_atom_site_aniso_U_12
Ti1 0.0438(6) 0.0622(9) 0.0410(6) -0.0193(6) -0.0097(3) 0.0311(4)
Cl1 0.0819(11) 0.0713(10) 0.0456(7) -0.0053(6) -0.0219(7) 0.0445(8)
Cl2 0.0640(9) 0.0652(9) 0.0539(7) -0.0285(6) -0.0089(6) 0.0312(7)
O1 0.062(2) 0.063(2) 0.0372(16) -0.0183(16) -0.0211(15) 0.0401(19)
O2 0.121(5) 0.128(5) 0.076(3) -0.009(3) 0.001(3) 0.062(4)
O3 0.171(7) 0.097(4) 0.071(3) 0.001(3) -0.020(4) 0.071(5)
O4 0.089(3) 0.090(3) 0.061(2) -0.022(2) -0.014(2) 0.070(3)
N1 0.047(2) 0.062(3) 0.0284(17) -0.0115(17) -0.0064(16) 0.032(2)
C1 0.041(3) 0.055(3) 0.034(2) -0.012(2) -0.010(2) 0.026(2)
C2 0.041(3) 0.059(3) 0.034(2) -0.001(2) -0.0080(19) 0.026(2)
C3 0.048(3) 0.065(3) 0.028(2) -0.015(2) -0.009(2) 0.026(3)
C4 0.040(3) 0.054(3) 0.038(2) -0.017(2) -0.007(2) 0.023(2)
C5 0.039(3) 0.049(3) 0.039(2) -0.007(2) -0.005(2) 0.022(2)
C6 0.038(3) 0.054(3) 0.034(2) -0.007(2) -0.0056(19) 0.023(2)
C7 0.061(3) 0.059(3) 0.028(2) -0.006(2) -0.007(2) 0.034(3)
C8 0.054(3) 0.064(3) 0.030(2) -0.014(2) -0.009(2) 0.038(3)
C9 0.059(3) 0.071(4) 0.028(2) -0.005(2) -0.003(2) 0.035(3)
C10 0.083(4) 0.096(5) 0.023(2) -0.013(3) -0.010(3) 0.048(4)
C11 0.130(7) 0.083(5) 0.054(3) 0.017(4) -0.021(4) 0.035(5)
C12 0.121(8) 0.121(8) 0.073(5) 0.007(5) -0.017(5) 0.021(6)
C13 0.107(7) 0.112(7) 0.044(3) -0.007(4) -0.012(4) 0.047(6)
C14 0.114(6) 0.126(7) 0.032(3) -0.009(3) -0.005(3) 0.086(6)
C15 0.101(5) 0.103(5) 0.035(3) -0.011(3) -0.006(3) 0.066(5)
C16 0.171(10) 0.135(8) 0.051(4) 0.009(5) 0.006(5) 0.112(8)
C17 0.179(10) 0.166(10) 0.129(7) 0.035(7) 0.031(7) 0.149(9)
C18 0.131(8) 0.139(8) 0.136(8) 0.049(7) 0.033(6) 0.089(7)
C19 0.170(9) 0.087(6) 0.137(7) 0.011(5) 0.083(7) 0.078(6)

loop_
_atom_type_symbol
_atom_type_description
_atom_type_scat_dispersion_real
_atom_type_scat_dispersion_imag
_atom_type_scat_source
C C 0.0033 0.0016 'International Tables Vol C Tables 4.2.6.8 and 6.1.1.4'
H H 0.0000 0.0000 'International Tables Vol C Tables 4.2.6.8 and 6.1.1.4'
N N 0.0061 0.0033 'International Tables Vol C Tables 4.2.6.8 and 6.1.1.4'
O O 0.0106 0.0060 'International Tables Vol C Tables 4.2.6.8 and 6.1.1.4'
Cl Cl 0.1484 0.1585 'International Tables Vol C Tables 4.2.6.8 and 6.1.1.4'
Ti Ti 0.2776 0.4457 'International Tables Vol C Tables 4.2.6.8 and 6.1.1.4'

loop_
_geom_angle_atom_site_label_1
_geom_angle_atom_site_label_2
_geom_angle_atom_site_label_3
_geom_angle
_geom_angle_site_symmetry_1
_geom_angle_site_symmetry_3
O4 Ti1 O4 106.1(3) 4 .
O4 Ti1 O1 93.60(15) 4 4
O4 Ti1 O1 96.34(16) . 4
O4 Ti1 O1 96.34(16) 4 .
O4 Ti1 O1 93.60(15) . .
O1 Ti1 O1 163.4(2) 4 .
O4 Ti1 N1 164.46(18) 4 4
O4 Ti1 N1 88.99(18) . 4
O1 Ti1 N1 80.85(13) 4 4
O1 Ti1 N1 86.12(14) . 4
O4 Ti1 N1 88.99(18) 4 .
O4 Ti1 N1 164.46(18) . .
O1 Ti1 N1 86.12(14) 4 .
O1 Ti1 N1 80.85(13) . .
N1 Ti1 N1 76.2(2) 4 .
C1 O1 Ti1 139.1(3) . .
C14 O2 C16 102.7(7) . .
C13 O3 C16 100.9(7) . .
C17 O4 Ti1 151.7(6) . .
C8 N1 C7 111.3(3) . .
C8 N1 C9 112.6(4) . .
C7 N1 C9 107.5(4) . .
C8 N1 Ti1 108.1(3) . .
C7 N1 Ti1 110.3(3) . .
C9 N1 Ti1 106.9(3) . .
O1 C1 C6 123.5(4) . .
O1 C1 C2 119.6(4) . .
C6 C1 C2 116.9(4) . .
C3 C2 C1 123.0(5) . .
C3 C2 Cl1 119.0(3) . .
C1 C2 Cl1 118.0(4) . .
C2 C3 C4 118.0(4) . .
C2 C3 H3 121.0 . .
C4 C3 H3 121.0 . .
C3 C4 C5 121.4(4) . .
C3 C4 Cl2 119.0(3) . .
C5 C4 Cl2 119.5(4) . .
C4 C5 C6 120.5(5) . .
C4 C5 H5 119.8 . .
C6 C5 H5 119.8 . .
C5 C6 C1 120.2(4) . .
C5 C6 C7 117.7(4) . .
C1 C6 C7 121.9(4) . .
N1 C7 C6 116.0(4) . .
N1 C7 H7A 108.3 . .
C6 C7 H7A 108.3 . .
N1 C7 H7B 108.3 . .
C6 C7 H7B 108.3 . .
H7A C7 H7B 107.4 . .
N1 C8 C8 111.6(3) . 4
N1 C8 H8A 109.3 . .
C8 C8 H8A 109.3 4 .
N1 C8 H8B 109.3 . .
C8 C8 H8B 109.3 4 .
H8A C8 H8B 108.0 . .
N1 C9 C10 117.6(4) . .
N1 C9 H9A 107.9 . .
C10 C9 H9A 107.9 . .
N1 C9 H9B 107.9 . .
C10 C9 H9B 107.9 . .
H9A C9 H9B 107.2 . .
C15 C10 C11 119.4(7) . .
C15 C10 C9 121.2(6) . .
C11 C10 C9 119.1(6) . .
C10 C11 C12 123.3(8) . .
C10 C11 H11 118.4 . .
C12 C11 H11 118.4 . .
C13 C12 C11 116.3(9) . .
C13 C12 H12 121.8 . .
C11 C12 H12 121.8 . .
C12 C13 C14 121.5(9) . .
C12 C13 O3 126.1(10) . .
C14 C13 O3 112.4(8) . .
O2 C14 C13 108.7(8) . .
O2 C14 C15 126.7(9) . .
C13 C14 C15 124.5(8) . .
C10 C15 C14 114.8(7) . .
C10 C15 H15 122.6 . .
C14 C15 H15 122.6 . .
O3 C16 O2 111.4(7) . .
O3 C16 H16A 109.3 . .
O2 C16 H16A 109.3 . .
O3 C16 H16B 109.3 . .
O2 C16 H16B 109.3 . .
H16A C16 H16B 108.0 . .
O4 C17 C19 115.5(8) . .
O4 C17 C18 111.9(8) . .
C19 C17 C18 118.5(9) . .
O4 C17 H17 102.6 . .
C19 C17 H17 102.6 . .
C18 C17 H17 102.6 . .
C17 C18 H18A 109.5 . .
C17 C18 H18B 109.5 . .
H18A C18 H18B 109.5 . .
C17 C18 H18C 109.5 . .
H18A C18 H18C 109.5 . .
H18B C18 H18C 109.5 . .
C17 C19 H19A 109.5 . .
C17 C19 H19B 109.5 . .
H19A C19 H19B 109.5 . .
C17 C19 H19C 109.5 . .
H19A C19 H19C 109.5 . .
H19B C19 H19C 109.5 . .

loop_
_geom_bond_atom_site_label_1
_geom_bond_atom_site_label_2
_geom_bond_distance
_geom_bond_site_symmetry_2
Ti1 O4 1.775(4) 4
Ti1 O4 1.775(4) .
Ti1 O1 1.913(3) 4
Ti1 O1 1.913(3) .
Ti1 N1 2.353(4) 4
Ti1 N1 2.353(4) .
Cl1 C2 1.733(5) .
Cl2 C4 1.743(5) .
O1 C1 1.311(6) .
O2 C14 1.333(8) .
O2 C16 1.408(10) .
O3 C13 1.359(10) .
O3 C16 1.360(11) .
O4 C17 1.369(8) .
N1 C8 1.477(6) .
N1 C7 1.487(6) .
N1 C9 1.506(5) .
C1 C6 1.392(7) .
C1 C2 1.413(6) .
C2 C3 1.365(7) .
C3 C4 1.366(7) .
C3 H3 0.9500 .
C4 C5 1.377(6) .
C5 C6 1.378(6) .
C5 H5 0.9500 .
C6 C7 1.512(6) .
C7 H7A 0.9900 .
C7 H7B 0.9900 .
C8 C8 1.495(10) 4
C8 H8A 0.9900 .
C8 H8B 0.9900 .
C9 C10 1.513(8) .
C9 H9A 0.9900 .
C9 H9B 0.9900 .
C10 C15 1.360(9) .
C10 C11 1.395(10) .
C11 C12 1.407(13) .
C11 H11 0.9500 .
C12 C13 1.317(12) .
C12 H12 0.9500 .
C13 C14 1.340(11) .
C14 C15 1.423(10) .
C15 H15 0.9500 .
C16 H16A 0.9900 .
C16 H16B 0.9900 .
C17 C19 1.390(12) .
C17 C18 1.402(12) .
C17 H17 1.0000 .
C18 H18A 0.9800 .
C18 H18B 0.9800 .
C18 H18C 0.9800 .
C19 H19A 0.9800 .
C19 H19B 0.9800 .
C19 H19C 0.9800 .

loop_
_geom_torsion_atom_site_label_1
_geom_torsion_atom_site_label_2
_geom_torsion_atom_site_label_3
_geom_torsion_atom_site_label_4
_geom_torsion
_geom_torsion_site_symmetry_1
_geom_torsion_site_symmetry_4
O4 Ti1 O1 C1 -57.9(5) 4 .
O4 Ti1 O1 C1 -164.5(5) . .
O1 Ti1 O1 C1 68.7(5) 4 .
N1 Ti1 O1 C1 106.7(5) 4 .
N1 Ti1 O1 C1 30.1(5) . .
O4 Ti1 O4 C17 30.2(12) 4 .
O1 Ti1 O4 C17 -65.4(13) 4 .
O1 Ti1 O4 C17 127.9(13) . .
N1 Ti1 O4 C17 -146.1(13) 4 .
N1 Ti1 O4 C17 -163.7(12) . .
O4 Ti1 N1 C8 170.7(3) 4 .
O4 Ti1 N1 C8 4.1(7) . .
O1 Ti1 N1 C8 -95.7(3) 4 .
O1 Ti1 N1 C8 74.1(3) . .
N1 Ti1 N1 C8 -14.13(18) 4 .
O4 Ti1 N1 C7 48.8(3) 4 .
O4 Ti1 N1 C7 -117.8(6) . .
O1 Ti1 N1 C7 142.5(3) 4 .
O1 Ti1 N1 C7 -47.8(3) . .
N1 Ti1 N1 C7 -136.0(3) 4 .
O4 Ti1 N1 C9 -67.8(3) 4 .
O4 Ti1 N1 C9 125.6(6) . .
O1 Ti1 N1 C9 25.9(3) 4 .
O1 Ti1 N1 C9 -164.4(3) . .
N1 Ti1 N1 C9 107.4(3) 4 .
Ti1 O1 C1 C6 -13.4(8) . .
Ti1 O1 C1 C2 167.7(4) . .
O1 C1 C2 C3 179.4(5) . .
C6 C1 C2 C3 0.3(7) . .
O1 C1 C2 Cl1 -0.3(6) . .
C6 C1 C2 Cl1 -179.3(4) . .
C1 C2 C3 C4 -0.6(8) . .
Cl1 C2 C3 C4 179.0(4) . .
C2 C3 C4 C5 -0.2(8) . .
C2 C3 C4 Cl2 -179.9(4) . .
C3 C4 C5 C6 1.3(7) . .
Cl2 C4 C5 C6 -179.0(4) . .
C4 C5 C6 C1 -1.6(7) . .
C4 C5 C6 C7 174.2(4) . .
O1 C1 C6 C5 -178.2(5) . .
C2 C1 C6 C5 0.8(7) . .
O1 C1 C6 C7 6.1(7) . .
C2 C1 C6 C7 -174.9(5) . .
C8 N1 C7 C6 -60.1(5) . .
C9 N1 C7 C6 176.2(4) . .
Ti1 N1 C7 C6 59.9(5) . .
C5 C6 C7 N1 146.9(4) . .
C1 C6 C7 N1 -37.3(7) . .
C7 N1 C8 C8 162.7(4) . 4
C9 N1 C8 C8 -76.5(5) . 4
Ti1 N1 C8 C8 41.4(4) . 4
C8 N1 C9 C10 -76.0(6) . .
C7 N1 C9 C10 46.9(6) . .
Ti1 N1 C9 C10 165.4(4) . .
N1 C9 C10 C15 90.8(6) . .
N1 C9 C10 C11 -94.8(6) . .
C15 C10 C11 C12 0.2(10) . .
C9 C10 C11 C12 -174.3(6) . .
C10 C11 C12 C13 -1.0(12) . .
C11 C12 C13 C14 1.5(12) . .
C11 C12 C13 O3 -178.8(7) . .
C16 O3 C13 C12 -169.2(8) . .
C16 O3 C13 C14 10.6(8) . .
C16 O2 C14 C13 -12.3(7) . .
C16 O2 C14 C15 170.2(6) . .
C12 C13 C14 O2 -178.9(7) . .
O3 C13 C14 O2 1.4(8) . .
C12 C13 C14 C15 -1.3(11) . .
O3 C13 C14 C15 178.9(5) . .
C11 C10 C15 C14 0.1(8) . .
C9 C10 C15 C14 174.5(4) . .
O2 C14 C15 C10 177.6(5) . .
C13 C14 C15 C10 0.4(8) . .
C13 O3 C16 O2 -18.6(8) . .
C14 O2 C16 O3 19.9(8) . .
Ti1 O4 C17 C19 51.8(19) . .
Ti1 O4 C17 C18 -168.5(8) . .
